data_4069383
loop_
_publ_author_name
'Martincov\'a, Jana'
'Jambor, Roman'
'Sch\"urmann, Markus'
'Jurkschat, Klaus'
'Honz\'i\<cek, Jan'
'Almeida Paz, Filipe A.'

_publ_section_title
;
 Palladium and Molybdenum Complexes of the Heteroleptic Organostannylene
 [2,6-(Me2NCH2)2C6H3]SnCl
;
_journal_coden_ASTM ORGND7
_journal_issue 16
_journal_name_full Organometallics
_journal_page_first 4778
_journal_page_last 4782
_journal_paper_doi 10.1021/om900166d
_journal_volume 28
_journal_year 2009
_chemical_formula_moiety '2(C18 H24 Cl2 Mo N2 O2 Sn)'
_chemical_formula_sum 'C19 H24 Cl2 Mo N2 O2 Sn'
_chemical_formula_weight 597.93
_space_group_IT_number 33
_symmetry_cell_setting orthorhombic
_symmetry_space_group_name_Hall 'P 2c -2n'
_symmetry_space_group_name_H-M 'P n a 21'
_atom_sites_solution_hydrogens geom
_atom_sites_solution_primary direct
_atom_sites_solution_secondary difmap
_audit_creation_date '23 March 2007'
_audit_creation_method 'SHELXL-97, manual editing plus enCIFer'
_cell_angle_alpha 90.00
_cell_angle_beta 90.00
_cell_angle_gamma 90.00
_cell_formula_units_Z 8
_cell_length_a 14.7541(5)
_cell_length_b 9.0836(3)
_cell_length_c 32.1522(11)
_cell_measurement_reflns_used 9907
_cell_measurement_temperature 100(2)
_cell_measurement_theta_max 29.24
_cell_measurement_theta_min 2.33
_cell_volume 4309.0(3)
_computing_cell_refinement 'BRUKER SMART'
_computing_data_collection 'BRUKER SMART'
_computing_data_reduction 'BRUKER SAINT'
_computing_molecular_graphics 'SHELXTL (Bruker 2001)'
_computing_publication_material 'SHELXTL (Bruker 2001)'
_computing_structure_refinement 'SHELXTL (Bruker 2001)'
_computing_structure_solution 'SHELXTL (Bruker 2001)'
_diffrn_ambient_temperature 100(2)
_diffrn_measured_fraction_theta_full 0.992
_diffrn_measured_fraction_theta_max 0.992
_diffrn_measurement_device_type 'Bruker X8 Kappa CCD APEX II'
_diffrn_measurement_method 'omega/phi scans'
_diffrn_radiation_monochromator graphite
_diffrn_radiation_source 'fine-focus sealed tube'
_diffrn_radiation_type MoK\a
_diffrn_radiation_wavelength 0.71073
_diffrn_reflns_av_R_equivalents 0.0763
_diffrn_reflns_av_sigmaI/netI 0.0607
_diffrn_reflns_limit_h_max 21
_diffrn_reflns_limit_h_min -21
_diffrn_reflns_limit_k_max 12
_diffrn_reflns_limit_k_min -11
_diffrn_reflns_limit_l_max 45
_diffrn_reflns_limit_l_min -45
_diffrn_reflns_number 76740
_diffrn_reflns_theta_full 30.40
_diffrn_reflns_theta_max 30.40
_diffrn_reflns_theta_min 3.56
_exptl_absorpt_coefficient_mu 2.006
_exptl_absorpt_correction_T_max 0.7529
_exptl_absorpt_correction_T_min 0.5161
_exptl_absorpt_correction_type multi-scan
_exptl_absorpt_process_details
;
 SADABS (Sheldrick, 1997)
;
_exptl_crystal_colour Red
_exptl_crystal_density_diffrn 1.843
_exptl_crystal_density_method 'not measured'
_exptl_crystal_description Block
_exptl_crystal_F_000 2352
_exptl_crystal_size_max 0.38
_exptl_crystal_size_mid 0.25
_exptl_crystal_size_min 0.15
_refine_diff_density_max 2.226
_refine_diff_density_min -2.004
_refine_diff_density_rms 0.192
_refine_ls_abs_structure_details 'Flack H D (1983), Acta Cryst. A39, 876-881'
_refine_ls_abs_structure_Flack 0.00(12)
_refine_ls_extinction_method none
_refine_ls_goodness_of_fit_ref 1.133
_refine_ls_hydrogen_treatment constr
_refine_ls_matrix_type full
_refine_ls_number_parameters 496
_refine_ls_number_reflns 12669
_refine_ls_number_restraints 7
_refine_ls_restrained_S_all 1.133
_refine_ls_R_factor_all 0.0738
_refine_ls_R_factor_gt 0.0549
_refine_ls_shift/su_max 0.001
_refine_ls_shift/su_mean 0.000
_refine_ls_structure_factor_coef Fsqd
_refine_ls_weighting_details 'calc w=1/[\s^2^(Fo^2^)+(0.0263P)^2^+30.2880P] where P=(Fo^2^+2Fc^2^)/3'
_refine_ls_weighting_scheme calc
_refine_ls_wR_factor_gt 0.1124
_refine_ls_wR_factor_ref 0.1195
_reflns_number_gt 10299
_reflns_number_total 12669
_reflns_threshold_expression I>2\s(I)
_cod_data_source_file om900166d_si_001.cif
_cod_data_source_block Compound_6
_cod_depositor_comments
;
The following automatic conversions were performed:

'_symmetry_cell_setting' value 'Orthorhombic' changed to
'orthorhombic' according to
/home/saulius/struct/CIF-dictionaries/cif_core.dic dictionary named
'cif_core.dic' version 2.4.2 from
2011-04-26.

'_exptl_absorpt_correction_type' value 'Multi-scan'
changed to 'multi-scan' according to
/home/saulius/struct/CIF-dictionaries/cif_core.dic dictionary named
'cif_core.dic' version 2.4.2 from 2011-04-26.

Automatic conversion script
Id: cif_fix_values 1715 2011-07-08 13:25:40Z adriana 
;
_cod_database_code 4069383

loop_
_symmetry_equiv_pos_as_xyz
'x, y, z'
'-x, -y, z+1/2'
'x+1/2, -y+1/2, z'
'-x+1/2, y+1/2, z+1/2'

loop_
_atom_site_label
_atom_site_type_symbol
_atom_site_fract_x
_atom_site_fract_y
_atom_site_fract_z
_atom_site_U_iso_or_equiv
_atom_site_adp_type
_atom_site_occupancy
_atom_site_symmetry_multiplicity
_atom_site_calc_flag
_atom_site_refinement_flags
Mo1 Mo 0.76182(4) 0.30814(8) 0.47000(2) 0.01945(13) Uani 1 1 d .
Sn1 Sn 0.72125(3) 0.45539(6) 0.398746(16) 0.01936(11) Uani 1 1 d .
Cl1 Cl 0.80953(16) 0.5741(2) 0.47475(7) 0.0315(5) Uani 1 1 d .
Cl2 Cl 0.62699(14) 0.3307(2) 0.34677(7) 0.0276(4) Uani 1 1 d .
O1 O 0.6288(5) 0.3841(10) 0.5413(2) 0.046(2) Uani 1 1 d .
O2 O 0.5887(4) 0.1460(7) 0.4404(2) 0.0292(14) Uani 1 1 d .
N1 N 0.8522(4) 0.4245(8) 0.3505(2) 0.0221(14) Uani 1 1 d .
N2 N 0.5933(4) 0.6280(8) 0.4222(2) 0.0225(15) Uani 1 1 d .
C1 C 0.6759(6) 0.3625(11) 0.5137(3) 0.032(2) Uani 1 1 d .
C2 C 0.6504(5) 0.2106(12) 0.4502(3) 0.0272(19) Uani 1 1 d .
C3 C 0.8539(5) 0.1950(10) 0.5194(3) 0.0227(17) Uani 1 1 d .
H3 H 0.8488 0.2188 0.5480 0.027 Uiso 1 1 calc R
C4 C 0.8018(5) 0.0877(10) 0.4974(3) 0.0264(18) Uani 1 1 d .
H4 H 0.7558 0.0269 0.5090 0.032 Uiso 1 1 calc R
C5 C 0.8306(5) 0.0878(10) 0.4557(3) 0.0252(18) Uani 1 1 d .
H5 H 0.8077 0.0268 0.4341 0.030 Uiso 1 1 calc R
C6 C 0.9006(6) 0.1962(11) 0.4515(3) 0.0274(19) Uani 1 1 d .
H6 H 0.9322 0.2209 0.4267 0.033 Uiso 1 1 calc R
C7 C 0.9137(7) 0.2586(10) 0.4908(4) 0.025(2) Uani 1 1 d .
H7 H 0.9568 0.3330 0.4972 0.030 Uiso 1 1 calc R
C8 C 0.7376(6) 0.6580(11) 0.3669(3) 0.0262(18) Uani 1 1 d .
C9 C 0.7913(6) 0.6634(10) 0.3308(3) 0.0253(17) Uani 1 1 d .
C10 C 0.8050(6) 0.8000(11) 0.3108(3) 0.029(2) Uani 1 1 d .
H10 H 0.8434 0.8051 0.2871 0.035 Uiso 1 1 calc R
C11 C 0.7636(6) 0.9257(10) 0.3252(3) 0.033(2) Uani 1 1 d .
H11 H 0.7722 1.0167 0.3111 0.040 Uiso 1 1 calc R
C12 C 0.7092(6) 0.9190(10) 0.3602(3) 0.0270(18) Uani 1 1 d .
H12 H 0.6811 1.0059 0.3704 0.032 Uiso 1 1 calc R
C13 C 0.6955(6) 0.7853(11) 0.3809(3) 0.0216(16) Uani 1 1 d .
C14 C 0.8288(6) 0.5228(10) 0.3155(3) 0.0265(18) Uani 1 1 d .
H14A H 0.7837 0.4737 0.2974 0.032 Uiso 1 1 calc R
H14B H 0.8837 0.5423 0.2987 0.032 Uiso 1 1 calc R
C15 C 0.9335(5) 0.4812(12) 0.3718(3) 0.032(2) Uani 1 1 d .
H15A H 0.9848 0.4814 0.3525 0.047 Uiso 1 1 calc R
H15B H 0.9477 0.4180 0.3957 0.047 Uiso 1 1 calc R
H15C H 0.9221 0.5817 0.3815 0.047 Uiso 1 1 calc R
C16 C 0.8674(8) 0.2765(12) 0.3352(4) 0.034(2) Uani 1 1 d .
H16A H 0.8146 0.2443 0.3191 0.051 Uiso 1 1 calc R
H16B H 0.8765 0.2098 0.3588 0.051 Uiso 1 1 calc R
H16C H 0.9213 0.2754 0.3174 0.051 Uiso 1 1 calc R
C17 C 0.6366(7) 0.7769(11) 0.4195(3) 0.0259(19) Uani 1 1 d .
H17A H 0.6740 0.7946 0.4446 0.031 Uiso 1 1 calc R
H17B H 0.5891 0.8538 0.4183 0.031 Uiso 1 1 calc R
C18 C 0.5172(5) 0.6183(11) 0.3929(3) 0.0296(19) Uani 1 1 d .
H18A H 0.4909 0.5192 0.3940 0.044 Uiso 1 1 calc R
H18B H 0.5390 0.6381 0.3646 0.044 Uiso 1 1 calc R
H18C H 0.4709 0.6909 0.4004 0.044 Uiso 1 1 calc R
C19 C 0.5590(6) 0.6081(11) 0.4648(3) 0.0292(18) Uani 1 1 d .
H19A H 0.5127 0.6825 0.4707 0.044 Uiso 1 1 calc R
H19B H 0.6091 0.6187 0.4846 0.044 Uiso 1 1 calc R
H19C H 0.5325 0.5097 0.4676 0.044 Uiso 1 1 calc R
Mo2 Mo 1.01737(4) 0.30958(8) 0.10099(2) 0.02025(14) Uani 1 1 d .
Sn2 Sn 0.97574(3) 0.44977(6) 0.173093(15) 0.01985(11) Uani 1 1 d .
Cl3 Cl 1.06790(16) 0.5765(2) 0.09873(8) 0.0339(5) Uani 1 1 d .
Cl4 Cl 0.87794(13) 0.3143(2) 0.22174(6) 0.0250(4) Uani 1 1 d .
O3 O 0.8435(4) 0.1443(8) 0.1291(2) 0.0321(15) Uani 1 1 d .
O4 O 0.8849(5) 0.3979(10) 0.0297(2) 0.053(2) Uani 1 1 d .
N3 N 0.8493(5) 0.6313(8) 0.1527(2) 0.0239(15) Uani 1 1 d .
N4 N 1.1035(4) 0.4020(8) 0.2217(2) 0.0233(15) Uani 1 1 d .
C20 C 0.9066(5) 0.2145(11) 0.1192(3) 0.0219(18) Uani 1 1 d .
C21 C 0.9334(7) 0.3725(11) 0.0569(3) 0.032(2) Uani 1 1 d .
C22 C 1.0568(6) 0.0895(10) 0.0730(3) 0.0274(19) Uani 1 1 d .
H22 H 1.0112 0.0277 0.0616 0.033 Uiso 1 1 calc R
C23 C 1.1076(5) 0.1947(10) 0.0515(3) 0.0246(17) Uani 1 1 d .
H23 H 1.1014 0.2184 0.0228 0.030 Uiso 1 1 calc R
C24 C 1.1696(7) 0.2596(10) 0.0795(4) 0.025(2) Uani 1 1 d .
H24 H 1.2128 0.3336 0.0730 0.030 Uiso 1 1 calc R
C25 C 1.1559(5) 0.1946(10) 0.1190(3) 0.0246(18) Uani 1 1 d .
H25 H 1.1885 0.2169 0.1437 0.030 Uiso 1 1 calc R
C26 C 1.0856(5) 0.0914(10) 0.1153(3) 0.0265(18) Uani 1 1 d .
H26 H 1.0614 0.0331 0.1372 0.032 Uiso 1 1 calc R
C27 C 0.9911(6) 0.6480(10) 0.2091(3) 0.0231(17) Uani 1 1 d .
C28 C 0.9500(6) 0.7740(11) 0.1977(3) 0.0247(19) Uani 1 1 d .
C29 C 0.9641(6) 0.9005(10) 0.2215(3) 0.029(2) Uani 1 1 d .
H29 H 0.9374 0.9912 0.2133 0.035 Uiso 1 1 calc R
C30 C 1.0167(6) 0.8936(10) 0.2568(3) 0.033(2) Uani 1 1 d .
H30 H 1.0267 0.9802 0.2727 0.039 Uiso 1 1 calc R
C31 C 1.0549(6) 0.7624(10) 0.2693(3) 0.027(2) Uani 1 1 d .
H31 H 1.0901 0.7582 0.2941 0.032 Uiso 1 1 calc R
C32 C 1.0418(6) 0.6378(10) 0.2458(3) 0.0221(17) Uani 1 1 d .
C33 C 0.8946(7) 0.7743(11) 0.1581(3) 0.0253(19) Uani 1 1 d .
H33A H 0.8487 0.8536 0.1593 0.030 Uiso 1 1 calc R
H33B H 0.9347 0.7936 0.1340 0.030 Uiso 1 1 calc R
C34 C 0.8167(6) 0.6175(11) 0.1096(3) 0.0286(19) Uani 1 1 d .
H34A H 0.7747 0.6983 0.1034 0.043 Uiso 1 1 calc R
H34B H 0.7852 0.5232 0.1062 0.043 Uiso 1 1 calc R
H34C H 0.8683 0.6218 0.0904 0.043 Uiso 1 1 calc R
C35 C 0.7735(5) 0.6204(11) 0.1816(3) 0.030(2) Uani 1 1 d .
H35A H 0.7939 0.6460 0.2096 0.045 Uiso 1 1 calc R
H35B H 0.7500 0.5194 0.1815 0.045 Uiso 1 1 calc R
H35C H 0.7254 0.6884 0.1730 0.045 Uiso 1 1 calc R
C36 C 1.0779(6) 0.4896(10) 0.2588(3) 0.0276(18) Uani 1 1 d .
H36A H 1.1316 0.5032 0.2769 0.033 Uiso 1 1 calc R
H36B H 1.0312 0.4362 0.2749 0.033 Uiso 1 1 calc R
C37 C 1.1869(5) 0.4651(10) 0.2036(3) 0.0254(17) Uani 1 1 d .
H37A H 1.2369 0.4546 0.2234 0.038 Uiso 1 1 calc R
H37B H 1.1772 0.5696 0.1975 0.038 Uiso 1 1 calc R
H37C H 1.2019 0.4129 0.1778 0.038 Uiso 1 1 calc R
C38 C 1.1164(8) 0.2480(8) 0.2321(4) 0.021(2) Uani 1 1 d U
H38A H 1.1246 0.1909 0.2065 0.032 Uiso 1 1 calc R
H38B H 1.0631 0.2117 0.2471 0.032 Uiso 1 1 calc R
H38C H 1.1703 0.2375 0.2497 0.032 Uiso 1 1 calc R

loop_
_atom_site_aniso_label
_atom_site_aniso_U_11
_atom_site_aniso_U_22
_atom_site_aniso_U_33
_atom_site_aniso_U_23
_atom_site_aniso_U_13
_atom_site_aniso_U_12
Mo1 0.0165(3) 0.0199(3) 0.0220(3) 0.0003(3) -0.0011(2) 0.0007(3)
Sn1 0.0191(2) 0.0171(2) 0.0218(2) 0.0007(2) -0.0015(2) -0.0018(2)
Cl1 0.0383(11) 0.0207(10) 0.0355(12) -0.0030(9) -0.0097(9) 0.0009(9)
Cl2 0.0286(9) 0.0258(11) 0.0284(10) -0.0013(8) -0.0069(8) -0.0038(9)
O1 0.051(4) 0.065(5) 0.023(3) 0.008(3) 0.011(3) 0.022(4)
O2 0.022(3) 0.027(3) 0.038(4) 0.001(3) 0.000(3) -0.002(3)
N1 0.021(3) 0.019(3) 0.027(3) -0.003(3) 0.001(3) 0.001(3)
N2 0.020(3) 0.020(4) 0.028(4) 0.003(3) 0.000(3) 0.003(3)
C1 0.038(5) 0.028(5) 0.031(5) 0.004(4) 0.002(4) 0.016(4)
C2 0.014(3) 0.028(5) 0.040(5) -0.009(4) -0.003(3) -0.014(4)
C3 0.017(3) 0.025(5) 0.027(4) -0.003(4) -0.005(3) 0.002(3)
C4 0.015(3) 0.029(5) 0.035(5) 0.004(4) -0.004(3) -0.002(3)
C5 0.019(3) 0.026(5) 0.031(4) -0.005(4) -0.004(3) 0.003(3)
C6 0.022(4) 0.036(6) 0.024(4) 0.001(4) 0.002(3) -0.002(4)
C7 0.015(4) 0.025(6) 0.034(6) 0.004(4) -0.003(4) 0.002(3)
C8 0.024(4) 0.034(5) 0.021(4) 0.005(4) -0.003(3) 0.002(4)
C9 0.023(4) 0.020(4) 0.033(4) 0.000(3) -0.008(3) -0.002(3)
C10 0.023(4) 0.027(5) 0.037(5) 0.012(4) -0.005(3) -0.011(4)
C11 0.034(5) 0.024(5) 0.042(5) 0.011(4) -0.009(4) -0.003(4)
C12 0.034(4) 0.016(4) 0.031(4) 0.003(3) -0.009(3) -0.004(3)
C13 0.028(4) 0.013(4) 0.023(4) -0.002(3) -0.004(3) -0.006(4)
C14 0.028(4) 0.029(5) 0.022(4) 0.002(3) 0.004(3) -0.009(4)
C15 0.018(3) 0.043(6) 0.034(5) -0.001(4) 0.000(3) 0.001(4)
C16 0.035(5) 0.040(5) 0.028(5) 0.003(5) 0.002(4) 0.005(5)
C17 0.027(4) 0.020(4) 0.030(5) -0.003(4) -0.003(4) 0.006(4)
C18 0.023(4) 0.032(5) 0.034(5) 0.007(4) -0.003(3) 0.002(3)
C19 0.027(4) 0.034(5) 0.027(4) 0.001(4) 0.002(3) -0.002(4)
Mo2 0.0174(3) 0.0230(4) 0.0203(3) 0.0000(3) 0.0008(2) 0.0023(3)
Sn2 0.0182(2) 0.0183(3) 0.0231(2) -0.0011(2) 0.0018(2) -0.0010(2)
Cl3 0.0385(11) 0.0236(11) 0.0397(12) 0.0053(10) 0.0132(10) -0.0030(9)
Cl4 0.0239(8) 0.0238(10) 0.0274(10) 0.0000(8) 0.0058(7) -0.0030(8)
O3 0.016(3) 0.038(4) 0.042(4) -0.005(3) 0.002(3) -0.002(3)
O4 0.052(4) 0.066(6) 0.042(4) -0.008(4) -0.012(4) 0.035(4)
N3 0.023(3) 0.023(4) 0.026(3) 0.005(3) 0.003(3) 0.001(3)
N4 0.015(3) 0.024(4) 0.032(4) -0.001(3) 0.003(3) -0.002(3)
C20 0.022(4) 0.024(4) 0.019(4) -0.015(4) -0.006(3) 0.017(4)
C21 0.038(5) 0.031(5) 0.026(4) -0.002(4) 0.000(4) 0.011(4)
C22 0.024(4) 0.025(5) 0.033(5) -0.008(4) 0.003(3) 0.006(3)
C23 0.022(4) 0.025(5) 0.026(4) -0.008(4) 0.002(3) 0.003(4)
C24 0.019(4) 0.028(6) 0.029(6) -0.008(3) 0.002(4) 0.000(3)
C25 0.018(3) 0.021(5) 0.036(5) 0.002(4) 0.003(3) 0.012(3)
C26 0.016(3) 0.026(5) 0.038(5) -0.002(4) 0.004(3) 0.000(3)
C27 0.019(3) 0.015(4) 0.034(5) -0.009(3) 0.006(3) -0.005(3)
C28 0.022(4) 0.025(4) 0.027(5) 0.000(4) 0.006(3) -0.002(4)
C29 0.033(4) 0.015(4) 0.041(5) 0.004(4) 0.008(4) -0.011(4)
C30 0.035(5) 0.019(4) 0.044(5) -0.002(4) 0.005(4) -0.010(4)
C31 0.027(4) 0.021(5) 0.032(5) -0.002(3) 0.006(3) -0.011(3)
C32 0.023(4) 0.017(4) 0.027(4) -0.005(3) 0.003(3) -0.002(3)
C33 0.030(4) 0.016(4) 0.029(5) -0.001(4) 0.002(4) -0.002(4)
C34 0.026(4) 0.029(5) 0.031(5) 0.002(4) -0.003(3) 0.010(4)
C35 0.019(3) 0.032(5) 0.038(5) -0.005(4) 0.003(3) 0.000(3)
C36 0.023(4) 0.034(5) 0.026(4) -0.006(4) 0.001(3) 0.002(4)
C37 0.021(4) 0.021(4) 0.034(4) -0.002(4) 0.003(3) -0.006(3)
C38 0.031(4) 0.005(3) 0.028(5) 0.005(3) -0.001(4) 0.000(3)

loop_
_atom_type_symbol
_atom_type_description
_atom_type_scat_dispersion_real
_atom_type_scat_dispersion_imag
_atom_type_scat_source
C C 0.0033 0.0016 'International Tables Vol C Tables 4.2.6.8 and 6.1.1.4'
H H 0.0000 0.0000 'International Tables Vol C Tables 4.2.6.8 and 6.1.1.4'
N N 0.0061 0.0033 'International Tables Vol C Tables 4.2.6.8 and 6.1.1.4'
O O 0.0106 0.0060 'International Tables Vol C Tables 4.2.6.8 and 6.1.1.4'
Mo Mo -1.6832 0.6857 'International Tables Vol C Tables 4.2.6.8 and 6.1.1.4'
Sn Sn -0.6537 1.4246 'International Tables Vol C Tables 4.2.6.8 and 6.1.1.4'
Cl Cl 0.1484 0.1585 'International Tables Vol C Tables 4.2.6.8 and 6.1.1.4'

loop_
_geom_angle_atom_site_label_1
_geom_angle_atom_site_label_2
_geom_angle_atom_site_label_3
_geom_angle
C1 Mo1 C2 78.8(4)
C1 Mo1 C4 96.4(4)
C2 Mo1 C4 86.9(4)
C1 Mo1 C5 130.7(4)
C2 Mo1 C5 84.9(4)
C4 Mo1 C5 36.0(3)
C1 Mo1 C3 90.0(3)
C2 Mo1 C3 120.5(4)
C4 Mo1 C3 36.2(3)
C5 Mo1 C3 59.5(3)
C1 Mo1 C6 148.4(3)
C2 Mo1 C6 116.6(4)
C4 Mo1 C6 59.5(3)
C5 Mo1 C6 35.8(3)
C3 Mo1 C6 58.4(3)
C1 Mo1 C7 117.1(4)
C2 Mo1 C7 142.2(4)
C4 Mo1 C7 58.6(3)
C5 Mo1 C7 58.3(3)
C3 Mo1 C7 34.5(3)
C6 Mo1 C7 34.3(4)
C1 Mo1 Cl1 84.0(3)
C2 Mo1 Cl1 133.0(3)
C4 Mo1 Cl1 138.6(2)
C5 Mo1 Cl1 136.5(2)
C3 Mo1 Cl1 102.7(2)
C6 Mo1 Cl1 100.7(3)
C7 Mo1 Cl1 84.3(2)
C1 Mo1 Sn1 109.8(3)
C2 Mo1 Sn1 76.4(3)
C4 Mo1 Sn1 145.1(2)
C5 Mo1 Sn1 111.0(2)
C3 Mo1 Sn1 156.9(2)
C6 Mo1 Sn1 101.0(2)
C7 Mo1 Sn1 122.5(3)
Cl1 Mo1 Sn1 68.97(6)
C8 Sn1 Cl2 97.8(3)
C8 Sn1 N1 73.1(3)
Cl2 Sn1 N1 87.89(17)
C8 Sn1 N2 72.3(3)
Cl2 Sn1 N2 93.76(17)
N1 Sn1 N2 145.2(2)
C8 Sn1 Mo1 144.0(2)
Cl2 Sn1 Mo1 118.16(6)
N1 Sn1 Mo1 107.37(16)
N2 Sn1 Mo1 102.38(16)
C16 N1 C15 110.8(8)
C16 N1 C14 109.9(8)
C15 N1 C14 109.5(7)
C16 N1 Sn1 115.8(6)
C15 N1 Sn1 107.5(5)
C14 N1 Sn1 103.0(5)
C18 N2 C19 109.1(7)
C18 N2 C17 110.1(7)
C19 N2 C17 108.2(7)
C18 N2 Sn1 109.6(5)
C19 N2 Sn1 116.8(5)
C17 N2 Sn1 102.8(5)
O1 C1 Mo1 173.9(8)
O2 C2 Mo1 174.9(9)
C7 C3 C4 107.3(8)
C7 C3 Mo1 74.9(6)
C4 C3 Mo1 69.6(5)
C7 C3 H3 126.3
C4 C3 H3 126.3
Mo1 C3 H3 121.0
C5 C4 C3 108.0(8)
C5 C4 Mo1 73.0(5)
C3 C4 Mo1 74.3(5)
C5 C4 H4 126.0
C3 C4 H4 126.0
Mo1 C4 H4 118.7
C4 C5 C6 107.9(8)
C4 C5 Mo1 71.0(5)
C6 C5 Mo1 74.8(5)
C4 C5 H5 126.1
C6 C5 H5 126.1
Mo1 C5 H5 119.9
C7 C6 C5 107.1(8)
C7 C6 Mo1 73.6(6)
C5 C6 Mo1 69.4(5)
C7 C6 H6 126.5
C5 C6 H6 126.5
Mo1 C6 H6 122.3
C3 C7 C6 109.7(8)
C3 C7 Mo1 70.6(5)
C6 C7 Mo1 72.1(6)
C3 C7 H7 125.1
C6 C7 H7 125.1
Mo1 C7 H7 123.8
C13 C8 C9 119.4(8)
C13 C8 Sn1 121.1(7)
C9 C8 Sn1 119.6(7)
C8 C9 C10 119.2(9)
C8 C9 C14 117.1(8)
C10 C9 C14 123.8(9)
C11 C10 C9 120.8(9)
C11 C10 H10 119.6
C9 C10 H10 119.6
C10 C11 C12 119.6(9)
C10 C11 H11 120.2
C12 C11 H11 120.2
C11 C12 C13 120.6(9)
C11 C12 H12 119.7
C13 C12 H12 119.7
C8 C13 C12 120.4(9)
C8 C13 C17 118.6(9)
C12 C13 C17 121.0(9)
N1 C14 C9 111.0(7)
N1 C14 H14A 109.4
C9 C14 H14A 109.4
N1 C14 H14B 109.4
C9 C14 H14B 109.4
H14A C14 H14B 108.0
N1 C15 H15A 109.5
N1 C15 H15B 109.5
H15A C15 H15B 109.5
N1 C15 H15C 109.5
H15A C15 H15C 109.5
H15B C15 H15C 109.5
N1 C16 H16A 109.5
N1 C16 H16B 109.5
H16A C16 H16B 109.5
N1 C16 H16C 109.5
H16A C16 H16C 109.5
H16B C16 H16C 109.5
N2 C17 C13 109.7(8)
N2 C17 H17A 109.7
C13 C17 H17A 109.7
N2 C17 H17B 109.7
C13 C17 H17B 109.7
H17A C17 H17B 108.2
N2 C18 H18A 109.5
N2 C18 H18B 109.5
H18A C18 H18B 109.5
N2 C18 H18C 109.5
H18A C18 H18C 109.5
H18B C18 H18C 109.5
N2 C19 H19A 109.5
N2 C19 H19B 109.5
H19A C19 H19B 109.5
N2 C19 H19C 109.5
H19A C19 H19C 109.5
H19B C19 H19C 109.5
C20 Mo2 C21 79.4(4)
C20 Mo2 C22 86.7(3)
C21 Mo2 C22 97.6(4)
C20 Mo2 C26 85.6(3)
C21 Mo2 C26 132.8(4)
C22 Mo2 C26 36.6(3)
C20 Mo2 C23 119.3(3)
C21 Mo2 C23 89.9(3)
C22 Mo2 C23 35.4(3)
C26 Mo2 C23 59.5(3)
C20 Mo2 C25 117.2(3)
C21 Mo2 C25 148.0(3)
C22 Mo2 C25 59.1(3)
C26 Mo2 C25 35.1(3)
C23 Mo2 C25 58.3(3)
C20 Mo2 C24 142.5(3)
C21 Mo2 C24 116.0(4)
C22 Mo2 C24 58.5(3)
C26 Mo2 C24 58.5(3)
C23 Mo2 C24 34.8(3)
C25 Mo2 C24 34.6(4)
C20 Mo2 Cl3 133.0(3)
C21 Mo2 Cl3 83.5(3)
C22 Mo2 Cl3 139.1(2)
C26 Mo2 Cl3 135.2(2)
C23 Mo2 Cl3 104.0(2)
C25 Mo2 Cl3 100.1(2)
C24 Mo2 Cl3 84.1(2)
C20 Mo2 Sn2 76.2(2)
C21 Mo2 Sn2 109.7(3)
C22 Mo2 Sn2 144.1(2)
C26 Mo2 Sn2 109.7(2)
C23 Mo2 Sn2 157.7(2)
C25 Mo2 Sn2 101.1(2)
C24 Mo2 Sn2 123.2(3)
Cl3 Mo2 Sn2 69.07(6)
C27 Sn2 Cl4 98.0(2)
C27 Sn2 N4 74.2(3)
Cl4 Sn2 N4 87.59(17)
C27 Sn2 N3 71.2(3)
Cl4 Sn2 N3 93.29(16)
N4 Sn2 N3 145.2(2)
C27 Sn2 Mo2 145.8(2)
Cl4 Sn2 Mo2 116.18(6)
N4 Sn2 Mo2 106.43(16)
N3 Sn2 Mo2 104.31(17)
C35 N3 C33 109.6(7)
C35 N3 C34 110.0(7)
C33 N3 C34 109.5(7)
C35 N3 Sn2 110.6(5)
C33 N3 Sn2 102.0(5)
C34 N3 Sn2 114.9(5)
C38 N4 C37 110.9(7)
C38 N4 C36 111.4(8)
C37 N4 C36 108.7(7)
C38 N4 Sn2 114.4(6)
C37 N4 Sn2 108.4(5)
C36 N4 Sn2 102.6(5)
O3 C20 Mo2 173.5(7)
O4 C21 Mo2 174.4(9)
C23 C22 C26 107.7(8)
C23 C22 Mo2 74.4(5)
C26 C22 Mo2 71.8(5)
C23 C22 H22 126.1
C26 C22 H22 126.1
Mo2 C22 H22 119.5
C22 C23 C24 108.4(9)
C22 C23 Mo2 70.1(5)
C24 C23 Mo2 75.3(6)
C22 C23 H23 125.8
C24 C23 H23 125.8
Mo2 C23 H23 120.5
C23 C24 C25 107.8(9)
C23 C24 Mo2 69.8(5)
C25 C24 Mo2 71.7(5)
C23 C24 H24 126.1
C25 C24 H24 126.1
Mo2 C24 H24 124.0
C26 C25 C24 107.9(8)
C26 C25 Mo2 68.6(5)
C24 C25 Mo2 73.7(5)
C26 C25 H25 126.0
C24 C25 H25 126.0
Mo2 C25 H25 123.2
C25 C26 C22 108.1(8)
C25 C26 Mo2 76.2(5)
C22 C26 Mo2 71.6(5)
C25 C26 H26 126.0
C22 C26 H26 126.0
Mo2 C26 H26 118.1
C28 C27 C32 121.7(8)
C28 C27 Sn2 121.2(7)
C32 C27 Sn2 117.0(6)
C27 C28 C29 119.0(9)
C27 C28 C33 118.3(9)
C29 C28 C33 122.7(9)
C30 C29 C28 119.9(9)
C30 C29 H29 120.1
C28 C29 H29 120.1
C29 C30 C31 120.8(9)
C29 C30 H30 119.6
C31 C30 H30 119.6
C32 C31 C30 119.5(9)
C32 C31 H31 120.2
C30 C31 H31 120.2
C31 C32 C27 119.0(8)
C31 C32 C36 122.2(8)
C27 C32 C36 118.8(8)
N3 C33 C28 110.0(8)
N3 C33 H33A 109.7
C28 C33 H33A 109.7
N3 C33 H33B 109.7
C28 C33 H33B 109.7
H33A C33 H33B 108.2
N3 C34 H34A 109.5
N3 C34 H34B 109.5
H34A C34 H34B 109.5
N3 C34 H34C 109.5
H34A C34 H34C 109.5
H34B C34 H34C 109.5
N3 C35 H35A 109.5
N3 C35 H35B 109.5
H35A C35 H35B 109.5
N3 C35 H35C 109.5
H35A C35 H35C 109.5
H35B C35 H35C 109.5
N4 C36 C32 110.2(7)
N4 C36 H36A 109.6
C32 C36 H36A 109.6
N4 C36 H36B 109.6
C32 C36 H36B 109.6
H36A C36 H36B 108.1
N4 C37 H37A 109.5
N4 C37 H37B 109.5
H37A C37 H37B 109.5
N4 C37 H37C 109.5
H37A C37 H37C 109.5
H37B C37 H37C 109.5
N4 C38 H38A 109.5
N4 C38 H38B 109.5
H38A C38 H38B 109.5
N4 C38 H38C 109.5
H38A C38 H38C 109.5
H38B C38 H38C 109.5

loop_
_geom_bond_atom_site_label_1
_geom_bond_atom_site_label_2
_geom_bond_distance
Mo1 C1 1.955(9)
Mo1 C2 1.973(8)
Mo1 C4 2.266(9)
Mo1 C5 2.291(9)
Mo1 C3 2.328(8)
Mo1 C6 2.363(9)
Mo1 C7 2.382(10)
Mo1 Cl1 2.521(2)
Mo1 Sn1 2.7195(9)
Sn1 C8 2.120(9)
Sn1 Cl2 2.451(2)
Sn1 N1 2.494(7)
Sn1 N2 2.568(7)
O1 C1 1.144(11)
O2 C2 1.128(10)
N1 C16 1.449(13)
N1 C15 1.475(11)
N1 C14 1.476(11)
N2 C18 1.470(11)
N2 C19 1.471(11)
N2 C17 1.498(12)
C3 C7 1.399(14)
C3 C4 1.427(12)
C3 H3 0.9500
C4 C5 1.409(13)
C4 H4 0.9500
C5 C6 1.433(13)
C5 H5 0.9500
C6 C7 1.399(16)
C6 H6 0.9500
C7 H7 0.9500
C8 C13 1.387(13)
C8 C9 1.407(12)
C9 C10 1.412(12)
C9 C14 1.476(12)
C10 C11 1.376(14)
C10 H10 0.9500
C11 C12 1.385(14)
C11 H11 0.9500
C12 C13 1.398(12)
C12 H12 0.9500
C13 C17 1.519(14)
C14 H14A 0.9900
C14 H14B 0.9900
C15 H15A 0.9800
C15 H15B 0.9800
C15 H15C 0.9800
C16 H16A 0.9800
C16 H16B 0.9800
C16 H16C 0.9800
C17 H17A 0.9900
C17 H17B 0.9900
C18 H18A 0.9800
C18 H18B 0.9800
C18 H18C 0.9800
C19 H19A 0.9800
C19 H19B 0.9800
C19 H19C 0.9800
Mo2 C20 1.939(9)
Mo2 C21 1.968(9)
Mo2 C22 2.268(9)
Mo2 C26 2.270(9)
Mo2 C23 2.323(8)
Mo2 C25 2.368(8)
Mo2 C24 2.394(10)
Mo2 Cl3 2.538(2)
Mo2 Sn2 2.7154(9)
Sn2 C27 2.152(8)
Sn2 Cl4 2.459(2)
Sn2 N4 2.486(7)
Sn2 N3 2.574(7)
O3 C20 1.172(11)
O4 C21 1.152(11)
N3 C35 1.457(11)
N3 C33 1.470(12)
N3 C34 1.474(11)
N4 C38 1.450(10)
N4 C37 1.476(10)
N4 C36 1.484(11)
C22 C23 1.398(13)
C22 C26 1.424(13)
C22 H22 0.9500
C23 C24 1.413(14)
C23 H23 0.9500
C24 C25 1.417(15)
C24 H24 0.9500
C25 C26 1.403(12)
C25 H25 0.9500
C26 H26 0.9500
C27 C28 1.346(13)
C27 C32 1.401(12)
C28 C29 1.397(14)
C28 C33 1.514(14)
C29 C30 1.376(14)
C29 H29 0.9500
C30 C31 1.379(13)
C30 H30 0.9500
C31 C32 1.376(12)
C31 H31 0.9500
C32 C36 1.507(13)
C33 H33A 0.9900
C33 H33B 0.9900
C34 H34A 0.9800
C34 H34B 0.9800
C34 H34C 0.9800
C35 H35A 0.9800
C35 H35B 0.9800
C35 H35C 0.9800
C36 H36A 0.9900
C36 H36B 0.9900
C37 H37A 0.9800
C37 H37B 0.9800
C37 H37C 0.9800
C38 H38A 0.9800
C38 H38B 0.9800
C38 H38C 0.9800

loop_
_geom_torsion_atom_site_label_1
_geom_torsion_atom_site_label_2
_geom_torsion_atom_site_label_3
_geom_torsion_atom_site_label_4
_geom_torsion
C1 Mo1 Sn1 C8 82.5(5)
C2 Mo1 Sn1 C8 155.1(5)
C4 Mo1 Sn1 C8 -141.2(5)
C5 Mo1 Sn1 C8 -125.9(5)
C3 Mo1 Sn1 C8 -64.9(7)
C6 Mo1 Sn1 C8 -90.0(5)
C7 Mo1 Sn1 C8 -60.9(5)
Cl1 Mo1 Sn1 C8 7.4(4)
C1 Mo1 Sn1 Cl2 -95.5(3)
C2 Mo1 Sn1 Cl2 -22.9(3)
C4 Mo1 Sn1 Cl2 40.8(4)
C5 Mo1 Sn1 Cl2 56.2(2)
C3 Mo1 Sn1 Cl2 117.1(6)
C6 Mo1 Sn1 Cl2 92.1(2)
C7 Mo1 Sn1 Cl2 121.2(3)
Cl1 Mo1 Sn1 Cl2 -170.55(9)
C1 Mo1 Sn1 N1 167.4(4)
C2 Mo1 Sn1 N1 -120.0(3)
C4 Mo1 Sn1 N1 -56.3(4)
C5 Mo1 Sn1 N1 -40.9(3)
C3 Mo1 Sn1 N1 20.0(6)
C6 Mo1 Sn1 N1 -5.0(3)
C7 Mo1 Sn1 N1 24.1(3)
Cl1 Mo1 Sn1 N1 92.34(18)
C1 Mo1 Sn1 N2 5.7(4)
C2 Mo1 Sn1 N2 78.3(3)
C4 Mo1 Sn1 N2 142.0(4)
C5 Mo1 Sn1 N2 157.3(3)
C3 Mo1 Sn1 N2 -141.7(6)
C6 Mo1 Sn1 N2 -166.8(3)
C7 Mo1 Sn1 N2 -137.7(3)
Cl1 Mo1 Sn1 N2 -69.39(17)
C8 Sn1 N1 C16 -150.7(7)
Cl2 Sn1 N1 C16 -51.9(7)
N2 Sn1 N1 C16 -145.4(7)
Mo1 Sn1 N1 C16 67.1(7)
C8 Sn1 N1 C15 84.8(6)
Cl2 Sn1 N1 C15 -176.4(6)
N2 Sn1 N1 C15 90.1(7)
Mo1 Sn1 N1 C15 -57.5(6)
C8 Sn1 N1 C14 -30.8(5)
Cl2 Sn1 N1 C14 68.0(5)
N2 Sn1 N1 C14 -25.5(7)
Mo1 Sn1 N1 C14 -173.0(4)
C8 Sn1 N2 C18 85.6(6)
Cl2 Sn1 N2 C18 -11.4(5)
N1 Sn1 N2 C18 80.3(7)
Mo1 Sn1 N2 C18 -131.3(5)
C8 Sn1 N2 C19 -149.6(7)
Cl2 Sn1 N2 C19 113.4(6)
N1 Sn1 N2 C19 -154.9(5)
Mo1 Sn1 N2 C19 -6.6(6)
C8 Sn1 N2 C17 -31.4(6)
Cl2 Sn1 N2 C17 -128.4(5)
N1 Sn1 N2 C17 -36.7(7)
Mo1 Sn1 N2 C17 111.7(5)
C1 Mo1 C3 C7 -143.5(6)
C2 Mo1 C3 C7 139.5(6)
C4 Mo1 C3 C7 115.5(8)
C5 Mo1 C3 C7 77.3(6)
C6 Mo1 C3 C7 35.2(6)
Cl1 Mo1 C3 C7 -59.7(6)
Sn1 Mo1 C3 C7 6.0(10)
C1 Mo1 C3 C4 101.0(6)
C2 Mo1 C3 C4 24.0(6)
C5 Mo1 C3 C4 -38.2(5)
C6 Mo1 C3 C4 -80.3(6)
C7 Mo1 C3 C4 -115.5(8)
Cl1 Mo1 C3 C4 -175.2(4)
Sn1 Mo1 C3 C4 -109.4(6)
C7 C3 C4 C5 -0.2(10)
Mo1 C3 C4 C5 65.7(6)
C7 C3 C4 Mo1 -65.9(6)
C1 Mo1 C4 C5 164.0(5)
C2 Mo1 C4 C5 85.7(5)
C3 Mo1 C4 C5 -114.9(7)
C6 Mo1 C4 C5 -37.9(5)
C7 Mo1 C4 C5 -78.1(6)
Cl1 Mo1 C4 C5 -107.8(5)
Sn1 Mo1 C4 C5 24.9(7)
C1 Mo1 C4 C3 -81.1(6)
C2 Mo1 C4 C3 -159.4(5)
C5 Mo1 C4 C3 114.9(7)
C6 Mo1 C4 C3 77.1(5)
C7 Mo1 C4 C3 36.8(5)
Cl1 Mo1 C4 C3 7.1(7)
Sn1 Mo1 C4 C3 139.8(4)
C3 C4 C5 C6 -0.3(10)
Mo1 C4 C5 C6 66.3(6)
C3 C4 C5 Mo1 -66.6(6)
C1 Mo1 C5 C4 -21.2(7)
C2 Mo1 C5 C4 -91.7(5)
C3 Mo1 C5 C4 38.4(5)
C6 Mo1 C5 C4 115.4(7)
C7 Mo1 C5 C4 78.9(6)
Cl1 Mo1 C5 C4 113.8(5)
Sn1 Mo1 C5 C4 -165.1(4)
C1 Mo1 C5 C6 -136.6(6)
C2 Mo1 C5 C6 152.9(6)
C4 Mo1 C5 C6 -115.4(7)
C3 Mo1 C5 C6 -77.1(5)
C7 Mo1 C5 C6 -36.5(5)
Cl1 Mo1 C5 C6 -1.6(7)
Sn1 Mo1 C5 C6 79.5(5)
C4 C5 C6 C7 0.6(10)
Mo1 C5 C6 C7 64.5(7)
C4 C5 C6 Mo1 -63.8(6)
C1 Mo1 C6 C7 -33.1(10)
C2 Mo1 C6 C7 -146.5(6)
C4 Mo1 C6 C7 -77.9(6)
C5 Mo1 C6 C7 -116.0(8)
C3 Mo1 C6 C7 -35.5(5)
Cl1 Mo1 C6 C7 62.9(6)
Sn1 Mo1 C6 C7 133.3(5)
C1 Mo1 C6 C5 82.9(9)
C2 Mo1 C6 C5 -30.5(6)
C4 Mo1 C6 C5 38.1(5)
C3 Mo1 C6 C5 80.5(6)
C7 Mo1 C6 C5 116.0(8)
Cl1 Mo1 C6 C5 178.9(5)
Sn1 Mo1 C6 C5 -110.7(5)
C4 C3 C7 C6 0.6(10)
Mo1 C3 C7 C6 -61.8(7)
C4 C3 C7 Mo1 62.4(6)
C5 C6 C7 C3 -0.8(11)
Mo1 C6 C7 C3 60.9(7)
C5 C6 C7 Mo1 -61.6(6)
C1 Mo1 C7 C3 41.9(7)
C2 Mo1 C7 C3 -65.7(9)
C4 Mo1 C7 C3 -38.6(5)
C5 Mo1 C7 C3 -81.1(6)
C6 Mo1 C7 C3 -119.3(8)
Cl1 Mo1 C7 C3 122.2(6)
Sn1 Mo1 C7 C3 -177.2(4)
C1 Mo1 C7 C6 161.2(6)
C2 Mo1 C7 C6 53.6(9)
C4 Mo1 C7 C6 80.7(6)
C5 Mo1 C7 C6 38.2(5)
C3 Mo1 C7 C6 119.3(8)
Cl1 Mo1 C7 C6 -118.5(6)
Sn1 Mo1 C7 C6 -57.8(6)
Cl2 Sn1 C8 C13 109.4(7)
N1 Sn1 C8 C13 -165.2(8)
N2 Sn1 C8 C13 17.9(7)
Mo1 Sn1 C8 C13 -68.8(9)
Cl2 Sn1 C8 C9 -70.0(7)
N1 Sn1 C8 C9 15.3(6)
N2 Sn1 C8 C9 -161.5(8)
Mo1 Sn1 C8 C9 111.8(7)
C13 C8 C9 C10 3.3(13)
Sn1 C8 C9 C10 -177.3(6)
C13 C8 C9 C14 -175.5(8)
Sn1 C8 C9 C14 3.9(10)
C8 C9 C10 C11 -2.7(13)
C14 C9 C10 C11 176.0(8)
C9 C10 C11 C12 1.4(13)
C10 C11 C12 C13 -0.6(13)
C9 C8 C13 C12 -2.6(13)
Sn1 C8 C13 C12 178.0(6)
C9 C8 C13 C17 179.0(8)
Sn1 C8 C13 C17 -0.4(11)
C11 C12 C13 C8 1.2(13)
C11 C12 C13 C17 179.6(8)
C16 N1 C14 C9 166.0(8)
C15 N1 C14 C9 -72.1(8)
Sn1 N1 C14 C9 42.1(7)
C8 C9 C14 N1 -35.0(10)
C10 C9 C14 N1 146.2(8)
C18 N2 C17 C13 -76.9(9)
C19 N2 C17 C13 164.0(7)
Sn1 N2 C17 C13 39.8(8)
C8 C13 C17 N2 -31.5(11)
C12 C13 C17 N2 150.1(8)
C20 Mo2 Sn2 C27 -155.8(5)
C21 Mo2 Sn2 C27 -82.6(5)
C22 Mo2 Sn2 C27 140.3(6)
C26 Mo2 Sn2 C27 124.0(5)
C23 Mo2 Sn2 C27 67.4(8)
C25 Mo2 Sn2 C27 88.6(5)
C24 Mo2 Sn2 C27 59.5(5)
Cl3 Mo2 Sn2 C27 -8.0(4)
C20 Mo2 Sn2 Cl4 22.7(3)
C21 Mo2 Sn2 Cl4 95.8(3)
C22 Mo2 Sn2 Cl4 -41.2(4)
C26 Mo2 Sn2 Cl4 -57.5(2)
C23 Mo2 Sn2 Cl4 -114.1(6)
C25 Mo2 Sn2 Cl4 -92.9(2)
C24 Mo2 Sn2 Cl4 -122.0(3)
Cl3 Mo2 Sn2 Cl4 170.44(8)
C20 Mo2 Sn2 N4 118.2(3)
C21 Mo2 Sn2 N4 -168.6(4)
C22 Mo2 Sn2 N4 54.3(4)
C26 Mo2 Sn2 N4 38.0(3)
C23 Mo2 Sn2 N4 -18.6(7)
C25 Mo2 Sn2 N4 2.6(3)
C24 Mo2 Sn2 N4 -26.5(4)
Cl3 Mo2 Sn2 N4 -94.04(19)
C20 Mo2 Sn2 N3 -78.4(3)
C21 Mo2 Sn2 N3 -5.2(4)
C22 Mo2 Sn2 N3 -142.3(4)
C26 Mo2 Sn2 N3 -158.5(3)
C23 Mo2 Sn2 N3 144.8(7)
C25 Mo2 Sn2 N3 166.1(3)
C24 Mo2 Sn2 N3 137.0(4)
Cl3 Mo2 Sn2 N3 69.41(18)
C27 Sn2 N3 C35 -84.2(6)
Cl4 Sn2 N3 C35 13.2(6)
N4 Sn2 N3 C35 -77.3(7)
Mo2 Sn2 N3 C35 131.2(5)
C27 Sn2 N3 C33 32.3(6)
Cl4 Sn2 N3 C33 129.6(5)
N4 Sn2 N3 C33 39.1(7)
Mo2 Sn2 N3 C33 -112.3(5)
C27 Sn2 N3 C34 150.6(6)
Cl4 Sn2 N3 C34 -112.1(6)
N4 Sn2 N3 C34 157.4(5)
Mo2 Sn2 N3 C34 6.0(6)
C27 Sn2 N4 C38 153.0(7)
Cl4 Sn2 N4 C38 54.0(6)
N3 Sn2 N4 C38 146.3(6)
Mo2 Sn2 N4 C38 -62.6(6)
C27 Sn2 N4 C37 -82.7(6)
Cl4 Sn2 N4 C37 178.3(5)
N3 Sn2 N4 C37 -89.4(6)
Mo2 Sn2 N4 C37 61.6(5)
C27 Sn2 N4 C36 32.2(5)
Cl4 Sn2 N4 C36 -66.8(5)
N3 Sn2 N4 C36 25.5(7)
Mo2 Sn2 N4 C36 176.6(5)
C20 Mo2 C22 C23 157.8(5)
C21 Mo2 C22 C23 78.9(6)
C26 Mo2 C22 C23 -115.1(7)
C25 Mo2 C22 C23 -77.6(5)
C24 Mo2 C22 C23 -36.9(6)
Cl3 Mo2 C22 C23 -9.9(7)
Sn2 Mo2 C22 C23 -141.4(4)
C20 Mo2 C22 C26 -87.1(5)
C21 Mo2 C22 C26 -165.9(5)
C23 Mo2 C22 C26 115.1(7)
C25 Mo2 C22 C26 37.5(5)
C24 Mo2 C22 C26 78.2(6)
Cl3 Mo2 C22 C26 105.3(5)
Sn2 Mo2 C22 C26 -26.2(7)
C26 C22 C23 C24 1.6(10)
Mo2 C22 C23 C24 66.2(6)
C26 C22 C23 Mo2 -64.5(6)
C20 Mo2 C23 C22 -25.7(6)
C21 Mo2 C23 C22 -103.4(6)
C26 Mo2 C23 C22 38.8(5)
C25 Mo2 C23 C22 80.0(6)
C24 Mo2 C23 C22 116.2(8)
Cl3 Mo2 C23 C22 173.4(5)
Sn2 Mo2 C23 C22 104.7(7)
C20 Mo2 C23 C24 -141.9(6)
C21 Mo2 C23 C24 140.4(7)
C22 Mo2 C23 C24 -116.2(8)
C26 Mo2 C23 C24 -77.5(6)
C25 Mo2 C23 C24 -36.2(6)
Cl3 Mo2 C23 C24 57.1(6)
Sn2 Mo2 C23 C24 -11.6(10)
C22 C23 C24 C25 -0.8(10)
Mo2 C23 C24 C25 62.0(7)
C22 C23 C24 Mo2 -62.8(6)
C20 Mo2 C24 C23 62.2(9)
C21 Mo2 C24 C23 -45.2(7)
C22 Mo2 C24 C23 37.6(6)
C26 Mo2 C24 C23 80.8(6)
C25 Mo2 C24 C23 117.7(8)
Cl3 Mo2 C24 C23 -125.0(6)
Sn2 Mo2 C24 C23 174.8(5)
C20 Mo2 C24 C25 -55.4(9)
C21 Mo2 C24 C25 -162.8(6)
C22 Mo2 C24 C25 -80.1(6)
C26 Mo2 C24 C25 -36.9(5)
C23 Mo2 C24 C25 -117.7(8)
Cl3 Mo2 C24 C25 117.3(5)
Sn2 Mo2 C24 C25 57.1(6)
C23 C24 C25 C26 -0.4(10)
Mo2 C24 C25 C26 60.4(6)
C23 C24 C25 Mo2 -60.8(7)
C20 Mo2 C25 C26 28.4(6)
C21 Mo2 C25 C26 -87.2(9)
C22 Mo2 C25 C26 -39.1(5)
C23 Mo2 C25 C26 -80.8(6)
C24 Mo2 C25 C26 -117.3(8)
Cl3 Mo2 C25 C26 178.9(5)
Sn2 Mo2 C25 C26 108.5(5)
C20 Mo2 C25 C24 145.7(5)
C21 Mo2 C25 C24 30.1(10)
C22 Mo2 C25 C24 78.2(6)
C26 Mo2 C25 C24 117.3(8)
C23 Mo2 C25 C24 36.5(5)
Cl3 Mo2 C25 C24 -63.8(5)
Sn2 Mo2 C25 C24 -134.3(5)
C24 C25 C26 C22 1.4(10)
Mo2 C25 C26 C22 65.1(6)
C24 C25 C26 Mo2 -63.7(6)
C23 C22 C26 C25 -1.9(10)
Mo2 C22 C26 C25 -68.2(6)
C23 C22 C26 Mo2 66.3(6)
C20 Mo2 C26 C25 -154.9(6)
C21 Mo2 C26 C25 133.9(6)
C22 Mo2 C26 C25 114.7(7)
C23 Mo2 C26 C25 77.2(6)
C24 Mo2 C26 C25 36.3(5)
Cl3 Mo2 C26 C25 -1.6(7)
Sn2 Mo2 C26 C25 -81.3(5)
C20 Mo2 C26 C22 90.4(5)
C21 Mo2 C26 C22 19.2(7)
C23 Mo2 C26 C22 -37.5(5)
C25 Mo2 C26 C22 -114.7(7)
C24 Mo2 C26 C22 -78.4(6)
Cl3 Mo2 C26 C22 -116.3(5)
Sn2 Mo2 C26 C22 164.0(4)
Cl4 Sn2 C27 C28 -108.0(7)
N4 Sn2 C27 C28 166.8(8)
N3 Sn2 C27 C28 -17.2(7)
Mo2 Sn2 C27 C28 70.6(8)
Cl4 Sn2 C27 C32 68.7(6)
N4 Sn2 C27 C32 -16.5(6)
N3 Sn2 C27 C32 159.5(7)
Mo2 Sn2 C27 C32 -112.7(7)
C32 C27 C28 C29 5.1(13)
Sn2 C27 C28 C29 -178.3(7)
C32 C27 C28 C33 -178.4(8)
Sn2 C27 C28 C33 -1.8(11)
C27 C28 C29 C30 -2.3(13)
C33 C28 C29 C30 -178.7(8)
C28 C29 C30 C31 -0.8(14)
C29 C30 C31 C32 1.3(14)
C30 C31 C32 C27 1.3(13)
C30 C31 C32 C36 -177.1(8)
C28 C27 C32 C31 -4.6(13)
Sn2 C27 C32 C31 178.7(7)
C28 C27 C32 C36 173.8(8)
Sn2 C27 C32 C36 -2.9(10)
C35 N3 C33 C28 74.6(9)
C34 N3 C33 C28 -164.7(7)
Sn2 N3 C33 C28 -42.6(8)
C27 C28 C33 N3 35.2(11)
C29 C28 C33 N3 -148.4(9)
C38 N4 C36 C32 -165.4(7)
C37 N4 C36 C32 72.2(8)
Sn2 N4 C36 C32 -42.5(7)
C31 C32 C36 N4 -146.7(8)
C27 C32 C36 N4 34.9(10)
